data_7209531
loop_
_publ_author_name
'Zhao, Xiao-Qing'
'Liu, Xu-Hui'
'Li, Ji-Jing'
'Zhao, Bin'

_publ_section_title
;
 Syntheses, structures, photoluminescence and magnetic properties of
 four-connected lanthanide--tricarboxylate coordination polymers
;
_journal_issue 17
_journal_name_full CrystEngComm
_journal_page_first 3308
_journal_paper_doi 10.1039/c2ce26695d
_journal_volume 15
_journal_year 2013
_chemical_formula_sum 'C10 H11 O10 Tb'
_chemical_formula_weight 450.11
_chemical_name_systematic
;
?
;
_space_group_IT_number 14
_symmetry_cell_setting monoclinic
_symmetry_space_group_name_Hall '-P 2ybc'
_symmetry_space_group_name_H-M 'P 1 21/c 1'
_atom_sites_solution_hydrogens geom
_atom_sites_solution_primary direct
_atom_sites_solution_secondary difmap
_audit_creation_method SHELXL-97
_cell_angle_alpha 90.00
_cell_angle_beta 100.58(3)
_cell_angle_gamma 90.00
_cell_formula_units_Z 4
_cell_length_a 8.9200(18)
_cell_length_b 15.660(3)
_cell_length_c 8.9500(18)
_cell_measurement_reflns_used 11782
_cell_measurement_temperature 150(2)
_cell_measurement_theta_max 27.14
_cell_measurement_theta_min 3.24
_cell_volume 1228.9(4)
_computing_cell_refinement
;
CrysAlisPro, Oxford Diffraction Ltd.,
Version 1.171.33.48 (release 15-09-2009 CrysAlis171 .NET)
(compiled Sep 15 2009,11:49:04)
;
_computing_data_collection
;
CrysAlisPro, Oxford Diffraction Ltd.,
Version 1.171.33.48 (release 15-09-2009 CrysAlis171 .NET)
(compiled Sep 15 2009,11:49:04)
;
_computing_data_reduction
;
CrysAlisPro, Oxford Diffraction Ltd.,
Version 1.171.33.48 (release 15-09-2009 CrysAlis171 .NET)
(compiled Sep 15 2009,11:49:04)
;
_computing_molecular_graphics 'Bruker SHELXTL'
_computing_publication_material 'Bruker SHELXTL'
_computing_structure_refinement 'SHELXL-97 (Sheldrick, 1997)'
_computing_structure_solution 'SHELXS-97 (Sheldrick, 1990)'
_diffrn_ambient_temperature 150(2)
_diffrn_detector_area_resol_mean 16.2116
_diffrn_measured_fraction_theta_full 0.994
_diffrn_measured_fraction_theta_max 0.994
_diffrn_measurement_device_type 'SuperNova, Single source at offset), Eos'
_diffrn_measurement_method '\w scans'
_diffrn_radiation_monochromator graphite
_diffrn_radiation_source 'fine-focus sealed tube'
_diffrn_radiation_type MoK\a
_diffrn_radiation_wavelength 0.71073
_diffrn_reflns_av_R_equivalents 0.0653
_diffrn_reflns_av_sigmaI/netI 0.0494
_diffrn_reflns_limit_h_max 10
_diffrn_reflns_limit_h_min -10
_diffrn_reflns_limit_k_max 18
_diffrn_reflns_limit_k_min -18
_diffrn_reflns_limit_l_max 10
_diffrn_reflns_limit_l_min -10
_diffrn_reflns_number 9898
_diffrn_reflns_theta_full 25.00
_diffrn_reflns_theta_max 25.00
_diffrn_reflns_theta_min 3.24
_diffrn_standards_number 3908
_exptl_absorpt_coefficient_mu 5.809
_exptl_absorpt_correction_T_max 0.6536
_exptl_absorpt_correction_T_min 0.5424
_exptl_absorpt_correction_type multi-scan
_exptl_absorpt_process_details
;
CrysAlisPro, Oxford Diffraction Ltd.,
Version 1.171.33.48 (release 15-09-2009 CrysAlis171 .NET)
(compiled Sep 15 2009,11:49:04)
Empirical absorption correction using spherical harmonics,
implemented in SCALE3 ABSPACK scaling algorithm.
;
_exptl_crystal_colour colorless
_exptl_crystal_density_diffrn 2.433
_exptl_crystal_density_meas ?
_exptl_crystal_density_method 'not measured'
_exptl_crystal_description block
_exptl_crystal_F_000 864
_exptl_crystal_size_max 0.12
_exptl_crystal_size_mid 0.10
_exptl_crystal_size_min 0.08
_refine_diff_density_max 1.019
_refine_diff_density_min -1.076
_refine_diff_density_rms 0.166
_refine_ls_extinction_method none
_refine_ls_goodness_of_fit_ref 1.235
_refine_ls_hydrogen_treatment constr
_refine_ls_matrix_type full
_refine_ls_number_parameters 199
_refine_ls_number_reflns 2159
_refine_ls_number_restraints 12
_refine_ls_restrained_S_all 1.233
_refine_ls_R_factor_all 0.0703
_refine_ls_R_factor_gt 0.0495
_refine_ls_shift/su_max 0.003
_refine_ls_shift/su_mean 0.000
_refine_ls_structure_factor_coef Fsqd
_refine_ls_weighting_details 'calc w=1/[\s^2^(Fo^2^)+(0.0244P)^2^+5.0042P] where P=(Fo^2^+2Fc^2^)/3'
_refine_ls_weighting_scheme calc
_refine_ls_wR_factor_gt 0.0770
_refine_ls_wR_factor_ref 0.0821
_reflns_number_gt 1792
_reflns_number_total 2159
_reflns_threshold_expression >2sigma(I)
_cod_data_source_file c2ce26695d.txt
_cod_data_source_block 5a
_cod_depositor_comments
;
The following automatic conversions were performed:

'_exptl_crystal_density_meas' value 'none' was changed to '?' - the
value is perceived as not measured.

Automatic conversion script
Id: cif_fix_values 3008 2015-01-20 13:52:24Z robertas 
;
_cod_original_sg_symbol_H-M P21/c
_cod_database_code 7209531

loop_
_symmetry_equiv_pos_as_xyz
'x, y, z'
'-x, y+1/2, -z+1/2'
'-x, -y, -z'
'x, -y-1/2, z-1/2'

loop_
_atom_site_label
_atom_site_type_symbol
_atom_site_fract_x
_atom_site_fract_y
_atom_site_fract_z
_atom_site_U_iso_or_equiv
_atom_site_adp_type
_atom_site_occupancy
_atom_site_symmetry_multiplicity
_atom_site_calc_flag
_atom_site_refinement_flags
Tb1 Tb 1.04785(4) 0.12630(3) 0.50629(4) 0.01589(14) Uani 1 1 d .
C1 C 0.6841(9) 0.0911(5) -0.0136(9) 0.0154(19) Uani 1 1 d U
C2 C 0.6768(9) 0.1333(6) 0.1229(9) 0.0181(18) Uani 1 1 d .
C3 C 0.5368(10) 0.1703(6) 0.1383(9) 0.023(2) Uani 1 1 d .
H3 H 0.5286 0.1970 0.2292 0.027 Uiso 1 1 calc R
C4 C 0.4120(10) 0.1679(6) 0.0229(10) 0.022(2) Uani 1 1 d U
H4 H 0.3206 0.1934 0.0343 0.026 Uiso 1 1 calc R
C5 C 0.4257(9) 0.1263(6) -0.1123(8) 0.0172(17) Uani 1 1 d .
C6 C 0.5606(9) 0.0868(5) -0.1291(9) 0.0189(19) Uani 1 1 d .
H6 H 0.5671 0.0576 -0.2182 0.023 Uiso 1 1 calc R
C7 C 0.8052(10) 0.1380(6) 0.2532(10) 0.020(2) Uani 1 1 d .
C8 C 0.2919(9) 0.1259(7) -0.2432(9) 0.0216(19) Uani 1 1 d .
C9 C 0.8341(11) 0.0018(6) -0.1508(10) 0.024(2) Uani 1 1 d .
H9A H 0.7357 -0.0235 -0.1910 0.029 Uiso 1 1 calc R
H9B H 0.9046 -0.0446 -0.1180 0.029 Uiso 1 1 calc R
C10 C 0.8881(9) 0.0489(5) -0.2769(10) 0.0180(19) Uani 1 1 d .
O1 O 0.9390(7) 0.1502(4) 0.2345(6) 0.0201(14) Uani 1 1 d .
O2 O 0.7806(6) 0.1312(4) 0.3879(6) 0.0263(14) Uani 1 1 d .
O3 O 0.9251(7) 0.0061(3) -0.3835(6) 0.0161(13) Uani 1 1 d .
O4 O 0.9103(7) 0.1269(4) -0.2691(6) 0.0273(14) Uani 1 1 d .
O5 O 0.2143(7) 0.1931(4) -0.2724(7) 0.0246(15) Uani 1 1 d .
O6 O 0.2612(7) 0.0608(4) -0.3236(7) 0.0278(16) Uani 1 1 d .
O7 O 0.8198(6) 0.0514(4) -0.0221(6) 0.0265(15) Uani 1 1 d .
O8 O 1.2529(7) 0.1590(4) 0.3860(7) 0.0254(15) Uani 1 1 d .
O9 O 1.0060(7) 0.2739(4) 0.4885(6) 0.0235(14) Uani 1 1 d .
O10 O 0.535(3) 0.1121(14) 0.506(3) 0.053(6) Uani 0.50 1 d P
O10' O 0.521(4) 0.0675(13) 0.469(3) 0.050(7) Uani 0.50 1 d P

loop_
_atom_site_aniso_label
_atom_site_aniso_U_11
_atom_site_aniso_U_22
_atom_site_aniso_U_33
_atom_site_aniso_U_23
_atom_site_aniso_U_13
_atom_site_aniso_U_12
Tb1 0.0135(2) 0.0192(2) 0.0139(2) -0.0005(2) -0.00023(14) 0.0004(2)
C1 0.013(3) 0.019(3) 0.017(4) 0.001(3) 0.008(3) 0.005(3)
C2 0.013(4) 0.020(5) 0.018(4) 0.001(4) -0.005(3) 0.003(4)
C3 0.024(5) 0.032(5) 0.009(4) 0.000(4) -0.002(4) 0.009(4)
C4 0.016(4) 0.027(4) 0.022(4) 0.001(3) 0.000(3) 0.007(3)
C5 0.014(4) 0.027(5) 0.009(4) 0.005(4) -0.001(3) -0.003(4)
C6 0.017(5) 0.028(5) 0.011(4) -0.004(4) 0.000(4) 0.003(4)
C7 0.017(5) 0.019(5) 0.021(5) -0.001(4) -0.006(4) 0.005(4)
C8 0.019(4) 0.035(5) 0.010(4) -0.005(5) -0.001(3) -0.002(5)
C9 0.024(5) 0.026(5) 0.024(5) -0.009(4) 0.004(4) 0.008(4)
C10 0.008(4) 0.023(5) 0.022(5) 0.002(4) 0.003(4) -0.003(4)
O1 0.016(3) 0.030(4) 0.014(3) 0.001(2) 0.000(2) -0.004(3)
O2 0.012(3) 0.047(4) 0.020(3) 0.001(3) 0.002(2) -0.002(3)
O3 0.023(3) 0.016(3) 0.010(3) -0.005(2) 0.006(3) 0.000(2)
O4 0.037(4) 0.021(3) 0.024(3) -0.006(3) 0.008(3) -0.006(4)
O5 0.024(4) 0.025(4) 0.021(3) 0.001(3) -0.005(3) 0.009(3)
O6 0.026(4) 0.023(4) 0.029(4) -0.005(3) -0.010(3) 0.003(3)
O7 0.016(3) 0.047(4) 0.017(3) -0.009(3) 0.003(3) 0.007(3)
O8 0.022(3) 0.027(3) 0.028(4) 0.004(3) 0.005(3) -0.005(3)
O9 0.027(4) 0.024(3) 0.018(3) 0.000(3) 0.002(3) 0.009(3)
O10 0.034(10) 0.072(16) 0.057(15) 0.043(16) 0.015(10) 0.026(17)
O10' 0.041(12) 0.049(13) 0.068(16) 0.015(13) 0.029(11) 0.015(14)

loop_
_atom_type_symbol
_atom_type_description
_atom_type_scat_dispersion_real
_atom_type_scat_dispersion_imag
_atom_type_scat_source
C C 0.0033 0.0016 'International Tables Vol C Tables 4.2.6.8 and 6.1.1.4'
H H 0.0000 0.0000 'International Tables Vol C Tables 4.2.6.8 and 6.1.1.4'
O O 0.0106 0.0060 'International Tables Vol C Tables 4.2.6.8 and 6.1.1.4'
Tb Tb -0.1723 4.1537 'International Tables Vol C Tables 4.2.6.8 and 6.1.1.4'

loop_
_geom_angle_atom_site_label_1
_geom_angle_atom_site_label_2
_geom_angle_atom_site_label_3
_geom_angle
_geom_angle_site_symmetry_1
_geom_angle_site_symmetry_3
O9 Tb1 O8 83.2(2) . .
O9 Tb1 O3 148.97(19) . 3_755
O8 Tb1 O3 79.9(2) . 3_755
O9 Tb1 O2 78.9(2) . .
O8 Tb1 O2 125.4(2) . .
O3 Tb1 O2 90.0(2) 3_755 .
O9 Tb1 O6 123.7(2) . 1_656
O8 Tb1 O6 78.1(2) . 1_656
O3 Tb1 O6 77.8(2) 3_755 1_656
O2 Tb1 O6 151.5(2) . 1_656
O9 Tb1 O3 134.6(2) . 1_556
O8 Tb1 O3 142.2(2) . 1_556
O3 Tb1 O3 67.1(2) 3_755 1_556
O2 Tb1 O3 74.1(2) . 1_556
O6 Tb1 O3 77.4(2) 1_656 1_556
O9 Tb1 O1 75.83(19) . .
O8 Tb1 O1 73.4(2) . .
O3 Tb1 O1 74.50(18) 3_755 .
O2 Tb1 O1 52.36(19) . .
O6 Tb1 O1 143.0(2) 1_656 .
O3 Tb1 O1 112.62(18) 1_556 .
O9 Tb1 O5 72.7(2) . 1_656
O8 Tb1 O5 82.6(2) . 1_656
O3 Tb1 O5 129.82(19) 3_755 1_656
O2 Tb1 O5 137.1(2) . 1_656
O6 Tb1 O5 52.64(19) 1_656 1_656
O3 Tb1 O5 104.27(19) 1_556 1_656
O1 Tb1 O5 142.24(19) . 1_656
O9 Tb1 O4 87.5(2) . 1_556
O8 Tb1 O4 153.4(2) . 1_556
O3 Tb1 O4 118.25(19) 3_755 1_556
O2 Tb1 O4 76.53(19) . 1_556
O6 Tb1 O4 86.7(2) 1_656 1_556
O3 Tb1 O4 51.19(18) 1_556 1_556
O1 Tb1 O4 128.13(18) . 1_556
O5 Tb1 O4 70.81(19) 1_656 1_556
O9 Tb1 C8 98.4(3) . 1_656
O8 Tb1 C8 79.2(2) . 1_656
O3 Tb1 C8 103.7(2) 3_755 1_656
O2 Tb1 C8 154.1(2) . 1_656
O6 Tb1 C8 26.2(2) 1_656 1_656
O3 Tb1 C8 90.9(2) 1_556 1_656
O1 Tb1 C8 152.4(2) . 1_656
O5 Tb1 C8 26.5(2) 1_656 1_656
O4 Tb1 C8 77.6(2) 1_556 1_656
O9 Tb1 C10 111.7(2) . 1_556
O8 Tb1 C10 158.0(2) . 1_556
O3 Tb1 C10 92.8(2) 3_755 1_556
O2 Tb1 C10 74.9(2) . 1_556
O6 Tb1 C10 80.1(2) 1_656 1_556
O3 Tb1 C10 25.8(2) 1_556 1_556
O1 Tb1 C10 124.9(2) . 1_556
O5 Tb1 C10 86.4(2) 1_656 1_556
O4 Tb1 C10 25.4(2) 1_556 1_556
C8 Tb1 C10 82.5(2) 1_656 1_556
C6 C1 O7 122.1(7) . .
C6 C1 C2 121.5(8) . .
O7 C1 C2 116.3(7) . .
C1 C2 C3 117.6(7) . .
C1 C2 C7 123.9(8) . .
C3 C2 C7 118.4(7) . .
C4 C3 C2 121.8(8) . .
C3 C4 C5 118.4(8) . .
C6 C5 C4 121.1(7) . .
C6 C5 C8 119.5(7) . .
C4 C5 C8 119.4(8) . .
C1 C6 C5 119.4(8) . .
O1 C7 O2 118.4(7) . .
O1 C7 C2 121.5(8) . .
O2 C7 C2 120.1(8) . .
O6 C8 O5 120.5(7) . .
O6 C8 C5 120.5(9) . .
O5 C8 C5 118.9(8) . .
O6 C8 Tb1 59.2(4) . 1_454
O5 C8 Tb1 61.3(4) . 1_454
C5 C8 Tb1 178.3(6) . 1_454
O7 C9 C10 115.6(7) . .
O4 C10 O3 120.5(8) . .
O4 C10 C9 120.9(8) . .
O3 C10 C9 118.3(7) . .
O4 C10 Tb1 61.9(4) . 1_554
O3 C10 Tb1 58.8(4) . 1_554
C9 C10 Tb1 169.1(6) . 1_554
C7 O1 Tb1 93.3(5) . .
C7 O2 Tb1 95.2(5) . .
C10 O3 Tb1 151.3(5) . 3_755
C10 O3 Tb1 95.4(5) . 1_554
Tb1 O3 Tb1 112.9(2) 3_755 1_554
C10 O4 Tb1 92.7(5) . 1_554
C8 O5 Tb1 92.2(5) . 1_454
C8 O6 Tb1 94.6(5) . 1_454
C1 O7 C9 120.3(7) . .

loop_
_geom_bond_atom_site_label_1
_geom_bond_atom_site_label_2
_geom_bond_distance
_geom_bond_site_symmetry_2
Tb1 O9 2.342(6) .
Tb1 O8 2.343(6) .
Tb1 O3 2.380(5) 3_755
Tb1 O2 2.425(5) .
Tb1 O6 2.435(6) 1_656
Tb1 O3 2.472(5) 1_556
Tb1 O1 2.476(5) .
Tb1 O5 2.478(6) 1_656
Tb1 O4 2.540(6) 1_556
Tb1 C8 2.824(8) 1_656
Tb1 C10 2.877(8) 1_556
C1 C6 1.366(11) .
C1 O7 1.375(9) .
C1 C2 1.401(11) .
C2 C3 1.405(12) .
C2 C7 1.478(11) .
C3 C4 1.373(12) .
C4 C5 1.399(12) .
C5 C6 1.385(11) .
C5 C8 1.511(10) .
C7 O1 1.249(10) .
C7 O2 1.269(10) .
C8 O6 1.249(11) .
C8 O5 1.260(11) .
C8 Tb1 2.824(8) 1_454
C9 O7 1.415(10) .
C9 C10 1.501(12) .
C10 O4 1.237(10) .
C10 O3 1.258(10) .
C10 Tb1 2.877(8) 1_554
O3 Tb1 2.380(5) 3_755
O3 Tb1 2.472(5) 1_554
O4 Tb1 2.540(6) 1_554
O5 Tb1 2.478(6) 1_454
O6 Tb1 2.435(6) 1_454
O10 O10' 0.77(3) .
